data_4027345
loop_
_publ_author_name
'Christian Br\"uckner'
'Junichi Ogikubo'
'Jason R. McCarthy'
'Joshua Akhigbe'
'Michael A. Hyland'
'Pedro Daddario'
'Jill L. Worlinsky'
'Matthias Zeller'
'James T. Engle'
'Christopher J. Ziegler'
'Matthew J. Ranaghan'
'Megan N. Sandberg'
'Robert R. Birge'

_publ_section_title
;
 meso-Arylporpholactones and their Reduction Products
;
_journal_name_full 'Journal of Organic Chemistry'
_journal_page_first 6480
_journal_page_last 6494
_journal_paper_doi 10.1021/jo300963m
_journal_volume 77
_journal_year 2012
_chemical_formula_sum 'C48 H31 N5 O2 Zn'
_chemical_formula_weight 775.1852
_chemical_name_systematic
; 
 ? 
;
_space_group_IT_number 15
_symmetry_cell_setting monoclinic
_symmetry_space_group_name_Hall '-C 2yc'
_symmetry_space_group_name_H-M 'C 1 2/c 1'
_atom_sites_solution_hydrogens geom
_atom_sites_solution_primary direct
_atom_sites_solution_secondary difmap
_audit_creation_method SHELXL-97
_cell_angle_alpha 90.00
_cell_angle_beta 93.844(10)
_cell_angle_gamma 90.00
_cell_formula_units_Z 4
_cell_length_a 14.863(9)
_cell_length_b 17.010(11)
_cell_length_c 14.667(9)
_cell_measurement_reflns_used 1613
_cell_measurement_temperature 100(2)
_cell_measurement_theta_max 22.97
_cell_measurement_theta_min 2.35
_cell_volume 3700(4)
_computing_cell_refinement 'Apex2 v2009.7-0'
_computing_data_collection 'Apex2 v2009.7-0 (Bruker, 2009)'
_computing_data_reduction 'Apex2 v2009.7-0'
_computing_molecular_graphics 'SHELXTL 6.14'
_computing_publication_material 'SHELXTL 6.14'
_computing_structure_refinement 'SHELXTL 6.14'
_computing_structure_solution 'SHELXTL 6.14 (Bruker, 2000-2003; Sheldrick, 2008)'
_diffrn_ambient_temperature 100(2)
_diffrn_measured_fraction_theta_full 0.999
_diffrn_measured_fraction_theta_max 0.999
_diffrn_measurement_device_type 'Bruker AXS SMART APEX CCD diffractometer'
_diffrn_measurement_method '\w scans'
_diffrn_radiation_monochromator graphite
_diffrn_radiation_source 'fine-focus sealed tube'
_diffrn_radiation_type MoK\a
_diffrn_radiation_wavelength 0.71073
_diffrn_reflns_av_R_equivalents 0.0659
_diffrn_reflns_av_sigmaI/netI 0.0630
_diffrn_reflns_limit_h_max 17
_diffrn_reflns_limit_h_min -17
_diffrn_reflns_limit_k_max 20
_diffrn_reflns_limit_k_min -20
_diffrn_reflns_limit_l_max 16
_diffrn_reflns_limit_l_min -17
_diffrn_reflns_number 12911
_diffrn_reflns_theta_full 25.35
_diffrn_reflns_theta_max 25.35
_diffrn_reflns_theta_min 1.82
_diffrn_standards_number 0
_exptl_absorpt_coefficient_mu 0.713
_exptl_absorpt_correction_T_max 0.7461
_exptl_absorpt_correction_T_min 0.4620
_exptl_absorpt_correction_type multi-scan
_exptl_absorpt_process_details 'Apex2  v2009.7-0 (Bruker, 2009)'
_exptl_crystal_colour black
_exptl_crystal_density_diffrn 1.392
_exptl_crystal_description rod
_exptl_crystal_F_000 1600
_exptl_crystal_size_max 0.55
_exptl_crystal_size_mid 0.20
_exptl_crystal_size_min 0.10
_refine_diff_density_max 0.781
_refine_diff_density_min -0.647
_refine_diff_density_rms 0.079
_refine_ls_extinction_method none
_refine_ls_goodness_of_fit_ref 1.169
_refine_ls_hydrogen_treatment constr
_refine_ls_matrix_type full
_refine_ls_number_parameters 486
_refine_ls_number_reflns 3385
_refine_ls_number_restraints 845
_refine_ls_restrained_S_all 1.063
_refine_ls_R_factor_all 0.1308
_refine_ls_R_factor_gt 0.0918
_refine_ls_shift/su_max 0.004
_refine_ls_shift/su_mean 0.001
_refine_ls_structure_factor_coef Fsqd
_refine_ls_weighting_details 'calc w=1/[\s^2^(Fo^2^)+(0.0178P)^2^+37.8054P] where P=(Fo^2^+2Fc^2^)/3'
_refine_ls_weighting_scheme calc
_refine_ls_wR_factor_gt 0.1962
_refine_ls_wR_factor_ref 0.2128
_reflns_number_gt 2252
_reflns_number_total 3385
_reflns_threshold_expression I>2\s(I)
_cod_data_source_file jo300963m_si_003.cif
_cod_data_source_block 09mz431_0m
_cod_original_formula_sum 'C48 H31 N5 O2 Zn1'
_cod_database_code 4027345

loop_
_symmetry_equiv_pos_as_xyz
'x, y, z'
'-x, y, -z+1/2'
'x+1/2, y+1/2, z'
'-x+1/2, y+1/2, -z+1/2'
'-x, -y, -z'
'x, -y, z-1/2'
'-x+1/2, -y+1/2, -z'
'x+1/2, -y+1/2, z-1/2'

loop_
_atom_site_label
_atom_site_type_symbol
_atom_site_fract_x
_atom_site_fract_y
_atom_site_fract_z
_atom_site_U_iso_or_equiv
_atom_site_adp_type
_atom_site_occupancy
_atom_site_symmetry_multiplicity
_atom_site_calc_flag
_atom_site_refinement_flags
_atom_site_disorder_assembly
_atom_site_disorder_group
Zn1 Zn -0.0050(14) 0.84233(7) 0.2401(11) 0.054(2) Uani 0.50 1 d PDU . .
N1 N -0.1326(14) 0.862(3) 0.1795(13) 0.044(5) Uani 0.50 1 d PDU . -1
C1 C -0.2104(15) 0.872(3) 0.2235(12) 0.044(5) Uani 0.50 1 d PDU A -1
C2 C -0.2850(15) 0.884(2) 0.1574(15) 0.061(7) Uani 0.50 1 d PDU A -1
H2 H -0.3469 0.8872 0.1693 0.073 Uiso 0.50 1 calc PR A -1
C3 C -0.2489(17) 0.891(3) 0.0726(15) 0.061(7) Uani 0.50 1 d PDU A -1
H3 H -0.2803 0.9047 0.0162 0.073 Uiso 0.50 1 calc PR A -1
C4 C -0.1549(15) 0.874(3) 0.0878(14) 0.045(6) Uani 0.50 1 d PDU A -1
N2 N 0.0457(14) 0.865(3) 0.1146(13) 0.056(6) Uani 0.50 1 d PDU . -1
C5 C -0.0968(14) 0.869(3) 0.0152(15) 0.053(5) Uani 0.50 1 d PDU A -1
C6 C -0.0022(15) 0.864(3) 0.0306(15) 0.058(6) Uani 0.50 1 d PDU A -1
C7 C 0.0605(16) 0.8673(15) -0.0403(14) 0.060(6) Uani 0.50 1 d PDU A -1
H7 H 0.0451 0.8719 -0.1039 0.072 Uiso 0.50 1 calc PR A -1
C8 C 0.1441(16) 0.862(2) -0.0007(15) 0.074(8) Uani 0.50 1 d PDU A -1
H8 H 0.1986 0.8601 -0.0310 0.088 Uiso 0.50 1 calc PR A -1
C9 C 0.1354(15) 0.861(3) 0.0976(16) 0.060(6) Uani 0.50 1 d PDU A -1
C10 C 0.2071(18) 0.863(2) 0.1649(16) 0.067(6) Uani 0.50 1 d PDU A -1
C11 C -0.1362(11) 0.8746(9) -0.0837(9) 0.058(5) Uani 0.50 1 d PGU A -1
C12 C -0.1963(11) 0.8175(9) -0.1177(9) 0.057(5) Uani 0.50 1 d PGU A -1
H12 H -0.2122 0.7751 -0.0798 0.068 Uiso 0.50 1 calc PR A -1
C13 C -0.2332(14) 0.8224(11) -0.2072(9) 0.075(6) Uani 0.50 1 d PGU A -1
H13 H -0.2743 0.7833 -0.2304 0.090 Uiso 0.50 1 calc PR A -1
C14 C -0.2099(15) 0.8844(12) -0.2626(9) 0.069(6) Uani 0.50 1 d PGU A -1
H14 H -0.2351 0.8877 -0.3238 0.083 Uiso 0.50 1 calc PR A -1
C15 C -0.1498(15) 0.9415(12) -0.2286(11) 0.065(6) Uani 0.50 1 d PGU A -1
H15 H -0.1339 0.9839 -0.2665 0.078 Uiso 0.50 1 calc PR A -1
C16 C -0.1129(14) 0.9366(11) -0.1392(11) 0.055(5) Uani 0.50 1 d PGU A -1
H16 H -0.0718 0.9757 -0.1160 0.066 Uiso 0.50 1 calc PR A -1
C17 C 0.3044(18) 0.8769(15) 0.142(2) 0.083(7) Uani 0.50 1 d PDU A -1
C18 C 0.3300(15) 0.9486(13) 0.1050(17) 0.100(7) Uani 0.50 1 d PDU A -1
H18 H 0.2896 0.9920 0.1022 0.120 Uiso 0.50 1 calc PR A -1
C19 C 0.4156(16) 0.9558(13) 0.0720(17) 0.114(7) Uani 0.50 1 d PDU A -1
H19 H 0.4334 1.0050 0.0484 0.137 Uiso 0.50 1 calc PR A -1
C20 C 0.4747(16) 0.8938(16) 0.073(2) 0.103(8) Uani 0.50 1 d PDU A -1
H20 H 0.5306 0.8985 0.0454 0.123 Uiso 0.50 1 calc PR A -1
C21 C 0.4517(18) 0.8242(15) 0.114(2) 0.107(8) Uani 0.50 1 d PDU A -1
H21 H 0.4942 0.7826 0.1212 0.128 Uiso 0.50 1 calc PR A -1
C22 C 0.3657(19) 0.8155(14) 0.1455(18) 0.098(8) Uani 0.50 1 d PDU A -1
H22 H 0.3488 0.7664 0.1699 0.118 Uiso 0.50 1 calc PR A -1
N3 N 0.0198(8) 0.7160(7) 0.2450(9) 0.026(4) Uani 0.301(10) 1 d PGU . -1
C23 C 0.0278(9) 0.6768(8) 0.3209(9) 0.063(4) Uani 0.301(10) 1 d PGU . -1
H23 H 0.0270 0.7052 0.3766 0.076 Uiso 0.301(10) 1 calc PR . -1
C24 C 0.0376(8) 0.5957(8) 0.3252(10) 0.077(5) Uani 0.301(10) 1 d PGU . -1
H24 H 0.0388 0.5696 0.3826 0.092 Uiso 0.301(10) 1 calc PR . -1
C25 C 0.0453(10) 0.5542(7) 0.2486(11) 0.093(6) Uani 0.301(10) 1 d PGU . -1
H25 H 0.0546 0.4989 0.2486 0.112 Uiso 0.301(10) 1 calc PR . -1
C26 C 0.0392(10) 0.5933(8) 0.1787(10) 0.077(5) Uani 0.301(10) 1 d PGU . -1
H26 H 0.0413 0.5659 0.1224 0.092 Uiso 0.301(10) 1 calc PR . -1
C27 C 0.0294(6) 0.6745(7) 0.1743(9) 0.063(4) Uani 0.301(10) 1 d PGU . -1
H27 H 0.0300 0.6997 0.1166 0.076 Uiso 0.301(10) 1 calc PR . -1
N3B N -0.001(3) 0.7210(11) 0.234(3) 0.026(4) Uani 0.199(10) 1 d PGU . -2
C23B C -0.033(2) 0.6769(17) 0.304(2) 0.053(7) Uani 0.199(10) 1 d PGU . -2
H23B H -0.0725 0.7002 0.3452 0.064 Uiso 0.199(10) 1 calc PR . -2
C24B C -0.008(2) 0.5986(17) 0.3152(17) 0.084(7) Uani 0.199(10) 1 d PGU . -2
H24B H -0.0299 0.5684 0.3635 0.101 Uiso 0.199(10) 1 calc PR . -2
C25B C 0.0493(18) 0.5644(12) 0.255(2) 0.093(7) Uani 0.199(10) 1 d PGU . -2
H25B H 0.0665 0.5109 0.2628 0.111 Uiso 0.199(10) 1 calc PR . -2
C26B C 0.0813(16) 0.6086(14) 0.1847(19) 0.072(7) Uani 0.199(10) 1 d PGU . -2
H26B H 0.1204 0.5853 0.1438 0.086 Uiso 0.199(10) 1 calc PR . -2
C27B C 0.056(2) 0.6869(13) 0.174(2) 0.055(6) Uani 0.199(10) 1 d PGU . -2
H27B H 0.0779 0.7171 0.1255 0.065 Uiso 0.199(10) 1 calc PR . -2
N1B N 0.1211(15) 0.868(3) 0.3006(15) 0.058(6) Uani 0.50 1 d PDU . -1
C1B C 0.1995(19) 0.875(3) 0.2570(16) 0.061(6) Uani 0.50 1 d PDU A -1
C2B C 0.2718(14) 0.8969(15) 0.3215(15) 0.066(4) Uani 0.189(10) 1 d PDU A -1
C3B C 0.2381(16) 0.895(3) 0.4085(16) 0.067(5) Uani 0.311(10) 1 d PDU A -1
C4B C 0.1446(16) 0.876(3) 0.3929(16) 0.054(5) Uani 0.50 1 d PDU A -1
N2B N -0.0588(14) 0.864(2) 0.3639(13) 0.051(5) Uani 0.50 1 d PDU . -1
C5B C 0.0837(14) 0.873(3) 0.4633(14) 0.052(5) Uani 0.50 1 d PDU A -1
C6B C -0.0101(13) 0.863(2) 0.4475(15) 0.048(5) Uani 0.50 1 d PDU A -1
C7B C -0.0708(15) 0.8473(13) 0.5182(13) 0.051(5) Uani 0.50 1 d PDU A -1
H7B H -0.0541 0.8390 0.5811 0.061 Uiso 0.50 1 calc PR A -1
C8B C -0.1549(15) 0.8467(19) 0.4791(14) 0.060(6) Uani 0.50 1 d PDU A -1
H8B H -0.2088 0.8379 0.5091 0.072 Uiso 0.50 1 calc PR A -1
C9B C -0.1485(15) 0.862(3) 0.3820(14) 0.054(5) Uani 0.50 1 d PDU A -1
C10B C -0.2210(16) 0.871(2) 0.3161(13) 0.051(5) Uani 0.50 1 d PDU A -1
C11B C 0.1226(13) 0.8779(9) 0.5610(10) 0.047(4) Uani 0.50 1 d PGU A -1
C12B C 0.1929(13) 0.8286(9) 0.5913(11) 0.069(6) Uani 0.50 1 d PGU A -1
H12B H 0.2166 0.7917 0.5506 0.083 Uiso 0.50 1 calc PR A -1
C13B C 0.2287(15) 0.8334(11) 0.6811(11) 0.076(6) Uani 0.50 1 d PGU A -1
H13B H 0.2768 0.7997 0.7018 0.091 Uiso 0.50 1 calc PR A -1
C14B C 0.1942(16) 0.8875(13) 0.7406(10) 0.069(6) Uani 0.50 1 d PGU A -1
H14B H 0.2186 0.8907 0.8020 0.083 Uiso 0.50 1 calc PR A -1
C15B C 0.1238(15) 0.9368(13) 0.7103(12) 0.052(5) Uani 0.50 1 d PGU A -1
H15B H 0.1002 0.9737 0.7510 0.063 Uiso 0.50 1 calc PR A -1
C16B C 0.0880(14) 0.9320(11) 0.6205(13) 0.058(5) Uani 0.50 1 d PGU A -1
H16B H 0.0399 0.9657 0.5998 0.070 Uiso 0.50 1 calc PR A -1
O1 O 0.2982(15) 0.9028(13) 0.4721(14) 0.088(6) Uani 0.311(10) 1 d PU A -1
O2 O 0.347(2) 0.9281(18) 0.339(2) 0.084(8) Uani 0.189(10) 1 d PU A -1
O3 O 0.2718(14) 0.8969(15) 0.3215(15) 0.066(4) Uani 0.311(10) 1 d PU A -1
O4 O 0.2381(16) 0.895(3) 0.4085(16) 0.067(5) Uani 0.189(10) 1 d PU A -1
C17B C -0.3105(14) 0.8736(12) 0.3600(12) 0.065(6) Uani 0.50 1 d PGDU A -1
C18B C -0.3260(13) 0.9258(9) 0.4302(12) 0.083(6) Uani 0.50 1 d PGDU A -1
H18B H -0.2789 0.9591 0.4542 0.099 Uiso 0.50 1 calc PR A -1
C19B C -0.4105(14) 0.9291(10) 0.4653(12) 0.105(7) Uani 0.50 1 d PGDU A -1
H19B H -0.4211 0.9647 0.5133 0.126 Uiso 0.50 1 calc PR A -1
C20B C -0.4794(12) 0.8803(14) 0.4302(16) 0.107(8) Uani 0.50 1 d PGDU A -1
H20B H -0.5372 0.8826 0.4542 0.128 Uiso 0.50 1 calc PR A -1
C21B C -0.4639(15) 0.8282(14) 0.3600(15) 0.100(8) Uani 0.50 1 d PGDU A -1
H21B H -0.5110 0.7949 0.3360 0.120 Uiso 0.50 1 calc PR A -1
C22B C -0.3794(18) 0.8249(12) 0.3249(12) 0.080(6) Uani 0.50 1 d PGDU A -1
H22B H -0.3688 0.7892 0.2769 0.096 Uiso 0.50 1 calc PR A -1

loop_
_atom_site_aniso_label
_atom_site_aniso_U_11
_atom_site_aniso_U_22
_atom_site_aniso_U_33
_atom_site_aniso_U_23
_atom_site_aniso_U_13
_atom_site_aniso_U_12
Zn1 0.076(3) 0.0319(5) 0.060(6) -0.0048(15) 0.043(4) 0.0006(19)
N1 0.064(9) 0.030(9) 0.042(9) 0.005(8) 0.031(7) 0.011(9)
C1 0.059(10) 0.039(10) 0.038(8) 0.007(9) 0.023(8) 0.007(9)
C2 0.061(11) 0.076(15) 0.051(10) -0.011(9) 0.033(8) -0.002(10)
C3 0.073(12) 0.065(13) 0.046(11) 0.006(13) 0.014(10) 0.005(12)
C4 0.067(10) 0.030(10) 0.040(9) 0.018(10) 0.023(8) 0.005(9)
N2 0.074(11) 0.053(11) 0.046(10) -0.015(10) 0.037(8) -0.017(10)
C5 0.080(10) 0.032(9) 0.051(10) -0.015(10) 0.035(8) -0.011(10)
C6 0.078(11) 0.047(11) 0.051(10) -0.010(11) 0.026(8) -0.009(10)
C7 0.081(11) 0.063(15) 0.041(10) 0.009(9) 0.040(8) -0.005(10)
C8 0.086(13) 0.081(17) 0.059(12) -0.015(12) 0.043(10) -0.014(11)
C9 0.073(10) 0.053(11) 0.059(11) -0.022(12) 0.032(8) -0.032(9)
C10 0.076(11) 0.048(12) 0.081(11) -0.029(10) 0.038(9) -0.016(11)
C11 0.077(11) 0.041(9) 0.060(10) -0.022(8) 0.026(8) -0.011(9)
C12 0.089(11) 0.037(8) 0.049(12) -0.029(8) 0.038(9) -0.024(7)
C13 0.118(13) 0.056(9) 0.054(12) -0.044(9) 0.027(10) -0.024(9)
C14 0.097(14) 0.059(11) 0.053(11) -0.019(8) 0.023(10) -0.004(10)
C15 0.076(14) 0.047(9) 0.075(13) 0.008(9) 0.020(11) 0.009(9)
C16 0.060(12) 0.035(9) 0.072(13) 0.000(8) 0.020(9) -0.012(8)
C17 0.077(12) 0.074(13) 0.104(15) -0.019(13) 0.046(11) -0.024(11)
C18 0.096(12) 0.087(13) 0.127(16) -0.015(12) 0.075(12) -0.027(11)
C19 0.117(15) 0.113(14) 0.123(15) -0.019(13) 0.084(13) -0.043(12)
C20 0.088(15) 0.125(15) 0.104(15) -0.014(14) 0.074(13) -0.043(12)
C21 0.104(15) 0.112(14) 0.113(15) -0.032(13) 0.082(12) -0.017(13)
C22 0.090(15) 0.075(11) 0.140(17) -0.033(13) 0.075(13) -0.024(10)
N3 0.018(7) 0.036(4) 0.026(9) -0.004(5) 0.012(7) 0.000(5)
C23 0.096(10) 0.043(6) 0.049(7) -0.009(7) -0.007(9) 0.001(7)
C24 0.134(12) 0.042(6) 0.049(7) -0.016(7) -0.031(11) 0.022(8)
C25 0.177(15) 0.038(9) 0.061(10) -0.013(9) -0.023(14) 0.035(10)
C26 0.134(12) 0.042(6) 0.049(7) -0.016(7) -0.031(11) 0.022(8)
C27 0.096(10) 0.043(6) 0.049(7) -0.009(7) -0.007(9) 0.001(7)
N3B 0.018(7) 0.036(4) 0.026(9) -0.004(5) 0.012(7) 0.000(5)
C23B 0.079(14) 0.039(11) 0.038(13) 0.000(11) -0.018(12) 0.018(12)
C24B 0.149(16) 0.051(11) 0.047(12) 0.011(11) -0.027(13) 0.023(12)
C25B 0.168(15) 0.043(11) 0.063(12) -0.003(10) -0.021(14) 0.048(11)
C26B 0.122(15) 0.041(11) 0.050(11) -0.026(10) -0.021(13) 0.018(11)
C27B 0.071(13) 0.039(10) 0.052(12) -0.026(10) -0.002(11) 0.003(11)
N1B 0.070(9) 0.041(10) 0.068(11) 0.002(12) 0.036(8) 0.006(8)
C1B 0.078(10) 0.039(10) 0.069(11) -0.005(13) 0.030(9) -0.011(10)
C2B 0.078(8) 0.043(7) 0.081(9) 0.005(8) 0.031(7) 0.001(7)
C3B 0.089(9) 0.051(8) 0.064(9) -0.003(10) 0.022(7) 0.006(8)
C4B 0.079(9) 0.033(10) 0.055(11) 0.007(11) 0.035(8) 0.003(9)
N2B 0.072(9) 0.025(7) 0.058(9) 0.007(9) 0.029(7) 0.016(7)
C5B 0.081(10) 0.023(8) 0.054(10) 0.008(10) 0.030(8) 0.015(8)
C6B 0.072(10) 0.024(8) 0.051(11) 0.007(11) 0.036(8) 0.011(9)
C7B 0.070(10) 0.036(9) 0.049(11) -0.002(8) 0.029(8) 0.007(8)
C8B 0.076(10) 0.060(11) 0.047(11) -0.007(9) 0.035(8) 0.004(9)
C9B 0.071(10) 0.046(11) 0.049(10) 0.008(10) 0.038(8) 0.006(11)
C10B 0.064(9) 0.035(9) 0.058(10) 0.014(9) 0.037(8) 0.030(7)
C11B 0.075(10) 0.024(7) 0.047(8) 0.005(6) 0.033(7) 0.011(7)
C12B 0.133(13) 0.033(8) 0.047(9) 0.026(8) 0.045(9) 0.035(8)
C13B 0.149(14) 0.050(9) 0.033(10) 0.032(9) 0.034(9) 0.048(9)
C14B 0.114(15) 0.061(11) 0.035(9) 0.010(8) 0.019(9) 0.013(10)
C15B 0.079(14) 0.047(9) 0.033(8) -0.013(7) 0.023(9) -0.001(8)
C16B 0.072(13) 0.036(8) 0.069(10) -0.008(8) 0.022(9) -0.002(8)
O1 0.100(12) 0.090(12) 0.077(11) -0.019(11) 0.023(9) -0.003(11)
O2 0.075(13) 0.082(15) 0.099(16) -0.011(13) 0.025(11) -0.006(12)
O3 0.078(8) 0.043(7) 0.081(9) 0.005(8) 0.031(7) 0.001(7)
O4 0.089(9) 0.051(8) 0.064(9) -0.003(10) 0.022(7) 0.006(8)
C17B 0.066(10) 0.074(13) 0.060(11) 0.031(10) 0.042(9) 0.035(10)
C18B 0.093(11) 0.063(10) 0.101(13) 0.029(9) 0.067(10) 0.036(9)
C19B 0.097(13) 0.091(13) 0.137(16) 0.044(11) 0.077(12) 0.059(10)
C20B 0.088(14) 0.129(17) 0.110(16) 0.067(13) 0.057(13) 0.052(12)
C21B 0.074(11) 0.118(15) 0.113(16) 0.070(11) 0.038(11) 0.038(11)
C22B 0.063(10) 0.095(13) 0.087(12) 0.058(9) 0.035(10) 0.032(9)

loop_
_atom_type_symbol
_atom_type_description
_atom_type_scat_dispersion_real
_atom_type_scat_dispersion_imag
_atom_type_scat_source
C C 0.0033 0.0016 'International Tables Vol C Tables 4.2.6.8 and 6.1.1.4'
H H 0.0000 0.0000 'International Tables Vol C Tables 4.2.6.8 and 6.1.1.4'
N N 0.0061 0.0033 'International Tables Vol C Tables 4.2.6.8 and 6.1.1.4'
O O 0.0106 0.0060 'International Tables Vol C Tables 4.2.6.8 and 6.1.1.4'
Zn Zn 0.2839 1.4301 'International Tables Vol C Tables 4.2.6.8 and 6.1.1.4'

loop_
_geom_angle_atom_site_label_1
_geom_angle_atom_site_label_2
_geom_angle_atom_site_label_3
_geom_angle
_geom_angle_site_symmetry_1
_geom_angle_site_symmetry_3
N1B Zn1 N2B 101.8(15) 2 2
N1B Zn1 N1B 154(3) 2 .
N2B Zn1 N1B 79.4(12) 2 .
N1B Zn1 N2B 80.4(12) 2 .
N2B Zn1 N2B 157(2) 2 .
N1B Zn1 N2B 88.8(8) . .
N1B Zn1 N3B 104(2) 2 .
N2B Zn1 N3B 98.0(15) 2 .
N1B Zn1 N3B 101.6(19) . .
N2B Zn1 N3B 103.2(15) . .
N2B Zn1 N1 96.7(12) 2 .
N1B Zn1 N1 158.5(4) . .
N2B Zn1 N1 87.2(9) . .
N3B Zn1 N1 99.8(18) . .
N1B Zn1 N2 93.3(13) 2 .
N2B Zn1 N2 8.9(11) 2 .
N1B Zn1 N2 88.2(9) . .
N2B Zn1 N2 159.0(4) . .
N3B Zn1 N2 97.7(16) . .
N1 Zn1 N2 88.0(7) . .
N1B Zn1 N3B 109(2) 2 2
N2B Zn1 N3B 108.6(14) 2 2
N1B Zn1 N3B 95.6(19) . 2
N2B Zn1 N3B 91.5(15) . 2
N1 Zn1 N3B 105.6(18) . 2
N2 Zn1 N3B 109.5(17) . 2
N1B Zn1 N3 99.5(18) 2 2
N2B Zn1 N3 109.4(12) 2 2
N1B Zn1 N3 104.9(16) . 2
N2B Zn1 N3 92.1(13) . 2
N1 Zn1 N3 96.3(14) . 2
N2 Zn1 N3 108.7(14) . 2
N1B Zn1 N3 113.2(17) 2 .
N2B Zn1 N3 97.1(12) 2 .
N1B Zn1 N3 92.6(16) . .
N2B Zn1 N3 102.6(13) . .
N1 Zn1 N3 108.9(14) . .
N2 Zn1 N3 98.2(14) . .
N1B Zn1 N2 87.8(14) 2 2
N2B Zn1 N2 154.2(11) 2 2
N1B Zn1 N2 81.6(11) . 2
N3B Zn1 N2 102.8(14) . 2
N1 Zn1 N2 94.6(11) . 2
N2 Zn1 N2 159(2) . 2
N3B Zn1 N2 90.4(14) 2 2
N3 Zn1 N2 92.2(12) 2 2
N3 Zn1 N2 101.0(11) . 2
C1 N1 C4 106.6(11) . .
C1 N1 Zn1 126.6(12) . .
C4 N1 Zn1 126.7(10) . .
C1 N1 Zn1 121.4(13) . 2
C4 N1 Zn1 131.7(12) . 2
N1 C1 C10B 128.2(16) . .
N1 C1 C2 109.6(11) . .
C10B C1 C2 122.2(15) . .
C3 C2 C1 106.8(12) . .
C3 C2 H2 126.6 . .
C1 C2 H2 126.6 . .
C2 C3 C4 105.9(13) . .
C2 C3 H3 127.1 . .
C4 C3 H3 127.1 . .
N1 C4 C5 127.2(13) . .
N1 C4 C3 110.6(10) . .
C5 C4 C3 122.2(14) . .
C9 N2 C6 106.6(12) . .
C9 N2 Zn1 124.5(16) . .
C6 N2 Zn1 126.5(14) . .
C9 N2 Zn1 118.7(16) . 2
C6 N2 Zn1 132.6(15) . 2
C6 C5 C4 122.3(15) . .
C6 C5 C11 118.0(14) . .
C4 C5 C11 119.6(15) . .
N2 C6 C5 126.2(14) . .
N2 C6 C7 108.9(12) . .
C5 C6 C7 124.6(16) . .
C8 C7 C6 108.2(13) . .
C8 C7 H7 125.9 . .
C6 C7 H7 125.9 . .
C7 C8 C9 106.8(12) . .
C7 C8 H8 126.6 . .
C9 C8 H8 126.6 . .
N2 C9 C10 124.9(16) . .
N2 C9 C8 109.3(14) . .
C10 C9 C8 125.6(15) . .
C1B C10 C9 126(2) . .
C1B C10 C17 110(2) . .
C9 C10 C17 122(2) . .
C12 C11 C16 120.0 . .
C12 C11 C5 119.6(17) . .
C16 C11 C5 120.4(17) . .
C13 C12 C11 120.0 . .
C13 C12 H12 120.0 . .
C11 C12 H12 120.0 . .
C12 C13 C14 120.0 . .
C12 C13 H13 120.0 . .
C14 C13 H13 120.0 . .
C13 C14 C15 120.0 . .
C13 C14 H14 120.0 . .
C15 C14 H14 120.0 . .
C16 C15 C14 120.0 . .
C16 C15 H15 120.0 . .
C14 C15 H15 120.0 . .
C15 C16 C11 120.0 . .
C15 C16 H16 120.0 . .
C11 C16 H16 120.0 . .
C22 C17 C18 118.5(14) . .
C22 C17 C10 120(2) . .
C18 C17 C10 120(2) . .
C19 C18 C17 119.3(15) . .
C19 C18 H18 120.3 . .
C17 C18 H18 120.3 . .
C20 C19 C18 121.8(15) . .
C20 C19 H19 119.1 . .
C18 C19 H19 119.1 . .
C19 C20 C21 119.0(14) . .
C19 C20 H20 120.5 . .
C21 C20 H20 120.5 . .
C20 C21 C22 119.6(15) . .
C20 C21 H21 120.2 . .
C22 C21 H21 120.2 . .
C17 C22 C21 121.5(15) . .
C17 C22 H22 119.2 . .
C21 C22 H22 119.2 . .
C27 N3 C23 113.9 . .
C27 N3 Zn1 130.6(7) . 2
C23 N3 Zn1 115.2(6) . 2
C27 N3 Zn1 123.3(6) . .
C23 N3 Zn1 122.7(6) . .
Zn1 N3 Zn1 8.4(9) 2 .
N3 C23 C24 123.7 . .
N3 C23 H23 118.2 . .
C24 C23 H23 118.2 . .
C25 C24 C23 120.0 . .
C25 C24 H24 120.0 . .
C23 C24 H24 120.0 . .
C26 C25 C24 114.3 . .
C26 C25 H25 122.8 . .
C24 C25 H25 122.8 . .
C25 C26 C27 125.6 . .
C25 C26 H26 117.2 . .
C27 C26 H26 117.2 . .
N3 C27 C26 122.2 . .
N3 C27 H27 118.9 . .
C26 C27 H27 118.9 . .
C23B N3B C27B 120.0 . .
C23B N3B Zn1 119.6(17) . .
C27B N3B Zn1 117.7(17) . .
C23B N3B Zn1 114.0(17) . 2
C27B N3B Zn1 120.3(17) . 2
Zn1 N3B Zn1 8.7(9) . 2
C24B C23B N3B 120.0 . .
C24B C23B H23B 120.0 . .
N3B C23B H23B 120.0 . .
C25B C24B C23B 120.0 . .
C25B C24B H24B 120.0 . .
C23B C24B H24B 120.0 . .
C24B C25B C26B 120.0 . .
C24B C25B H25B 120.0 . .
C26B C25B H25B 120.0 . .
C27B C26B C25B 120.0 . .
C27B C26B H26B 120.0 . .
C25B C26B H26B 120.0 . .
C26B C27B N3B 120.0 . .
C26B C27B H27B 120.0 . .
N3B C27B H27B 120.0 . .
C1B N1B C4B 106.3(12) . .
C1B N1B Zn1 132.8(17) . 2
C4B N1B Zn1 120.7(15) . 2
C1B N1B Zn1 126.5(14) . .
C4B N1B Zn1 127.2(12) . .
Zn1 N1B Zn1 6.6(10) 2 .
N1B C1B C10 125(2) . .
N1B C1B C2B 109.9(13) . .
C10 C1B C2B 125.3(18) . .
O2 C2B C3B 101(2) . .
O2 C2B C1B 150(2) . .
C3B C2B C1B 107.2(12) . .
O1 C3B C2B 113.2(19) . .
O1 C3B C4B 141(2) . .
C2B C3B C4B 105.3(13) . .
N1B C4B C5B 125.3(15) . .
N1B C4B C3B 110.9(11) . .
C5B C4B C3B 123.6(16) . .
C9B N2B C6B 106.6(11) . .
C9B N2B Zn1 134.3(17) . 2
C6B N2B Zn1 117.0(15) . 2
C9B N2B Zn1 127.1(14) . .
C6B N2B Zn1 124.6(12) . .
Zn1 N2B Zn1 7.6(11) 2 .
C6B C5B C4B 123.9(15) . .
C6B C5B C11B 118.3(15) . .
C4B C5B C11B 117.8(15) . .
N2B C6B C5B 126.8(14) . .
N2B C6B C7B 108.9(12) . .
C5B C6B C7B 124.3(15) . .
C8B C7B C6B 107.7(13) . .
C8B C7B H7B 126.1 . .
C6B C7B H7B 126.1 . .
C7B C8B C9B 107.2(12) . .
C7B C8B H8B 126.4 . .
C9B C8B H8B 126.4 . .
N2B C9B C10B 125.0(14) . .
N2B C9B C8B 108.6(14) . .
C10B C9B C8B 126.3(13) . .
C1 C10B C9B 123.0(16) . .
C1 C10B C17B 125.4(17) . .
C9B C10B C17B 111.4(15) . .
C12B C11B C16B 120.0 . .
C12B C11B C5B 120.0(15) . .
C16B C11B C5B 120.0(15) . .
C13B C12B C11B 120.0 . .
C13B C12B H12B 120.0 . .
C11B C12B H12B 120.0 . .
C14B C13B C12B 120.0 . .
C14B C13B H13B 120.0 . .
C12B C13B H13B 120.0 . .
C13B C14B C15B 120.0 . .
C13B C14B H14B 120.0 . .
C15B C14B H14B 120.0 . .
C14B C15B C16B 120.0 . .
C14B C15B H15B 120.0 . .
C16B C15B H15B 120.0 . .
C15B C16B C11B 120.0 . .
C15B C16B H16B 120.0 . .
C11B C16B H16B 120.0 . .
C18B C17B C22B 120.0 . .
C18B C17B C10B 121.7(18) . .
C22B C17B C10B 118.2(18) . .
C17B C18B C19B 120.0 . .
C17B C18B H18B 120.0 . .
C19B C18B H18B 120.0 . .
C18B C19B C20B 120.0 . .
C18B C19B H19B 120.0 . .
C20B C19B H19B 120.0 . .
C19B C20B C21B 120.0 . .
C19B C20B H20B 120.0 . .
C21B C20B H20B 120.0 . .
C22B C21B C20B 120.0 . .
C22B C21B H21B 120.0 . .
C20B C21B H21B 120.0 . .
C21B C22B C17B 120.0 . .
C21B C22B H22B 120.0 . .
C17B C22B H22B 120.0 . .

loop_
_geom_bond_atom_site_label_1
_geom_bond_atom_site_label_2
_geom_bond_distance
_geom_bond_site_symmetry_2
Zn1 Zn1 0.32(3) 2
Zn1 N1B 1.84(4) 2
Zn1 N2B 1.88(3) 2
Zn1 N1B 2.065(12) .
Zn1 N2B 2.065(12) .
Zn1 N3B 2.066(18) .
Zn1 N1 2.068(12) .
Zn1 N2 2.072(12) .
Zn1 N3B 2.10(2) 2
Zn1 N3 2.172(12) 2
Zn1 N3 2.180(12) .
Zn1 N2 2.29(3) 2
N1 C1 1.372(12) .
N1 C4 1.378(14) .
N1 Zn1 2.32(4) 2
C1 C10B 1.378(15) .
C1 C2 1.438(16) .
C2 C3 1.392(15) .
C2 H2 0.9500 .
C3 C4 1.430(15) .
C3 H3 0.9500 .
C4 C5 1.419(13) .
N2 C9 1.375(14) .
N2 C6 1.381(15) .
N2 Zn1 2.29(3) 2
C5 C6 1.411(15) .
C5 C11 1.53(2) .
C6 C7 1.442(15) .
C7 C8 1.339(16) .
C7 H7 0.9500 .
C8 C9 1.457(17) .
C8 H8 0.9500 .
C9 C10 1.404(17) .
C10 C1B 1.380(17) .
C10 C17 1.52(3) .
C11 C12 1.3900 .
C11 C16 1.3900 .
C12 C13 1.3900 .
C12 H12 0.9500 .
C13 C14 1.3900 .
C13 H13 0.9500 .
C14 C15 1.3900 .
C14 H14 0.9500 .
C15 C16 1.3900 .
C15 H15 0.9500 .
C16 H16 0.9500 .
C17 C22 1.385(15) .
C17 C18 1.398(15) .
C18 C19 1.396(15) .
C18 H18 0.9500 .
C19 C20 1.373(16) .
C19 H19 0.9500 .
C20 C21 1.383(15) .
C20 H20 0.9500 .
C21 C22 1.395(14) .
C21 H21 0.9500 .
C22 H22 0.9500 .
N3 C27 1.2704 .
N3 C23 1.2965 .
N3 Zn1 2.172(12) 2
C23 C24 1.3890 .
C23 H23 0.9500 .
C24 C25 1.3390 .
C24 H24 0.9500 .
C25 C26 1.2206 .
C25 H25 0.9500 .
C26 C27 1.3890 .
C26 H26 0.9500 .
C27 H27 0.9500 .
N3B C23B 1.3900 .
N3B C27B 1.3900 .
N3B Zn1 2.10(2) 2
C23B C24B 1.3900 .
C23B H23B 0.9500 .
C24B C25B 1.3900 .
C24B H24B 0.9500 .
C25B C26B 1.3900 .
C25B H25B 0.9500 .
C26B C27B 1.3900 .
C26B H26B 0.9500 .
C27B H27B 0.9500 .
N1B C1B 1.371(13) .
N1B C4B 1.383(15) .
N1B Zn1 1.84(4) 2
C1B C2B 1.431(16) .
C2B O2 1.25(3) .
C2B C3B 1.403(14) .
C3B O1 1.26(3) .
C3B C4B 1.430(15) .
C4B C5B 1.417(14) .
N2B C9B 1.377(14) .
N2B C6B 1.381(15) .
N2B Zn1 1.88(3) 2
C5B C6B 1.408(15) .
C5B C11B 1.51(2) .
C6B C7B 1.444(15) .
C7B C8B 1.341(16) .
C7B H7B 0.9500 .
C8B C9B 1.458(17) .
C8B H8B 0.9500 .
C9B C10B 1.407(17) .
C10B C17B 1.52(3) .
C11B C12B 1.3900 .
C11B C16B 1.3900 .
C12B C13B 1.3900 .
C12B H12B 0.9500 .
C13B C14B 1.3900 .
C13B H13B 0.9500 .
C14B C15B 1.3900 .
C14B H14B 0.9500 .
C15B C16B 1.3900 .
C15B H15B 0.9500 .
C16B H16B 0.9500 .
C17B C18B 1.3900 .
C17B C22B 1.3900 .
C18B C19B 1.3900 .
C18B H18B 0.9500 .
C19B C20B 1.3900 .
C19B H19B 0.9500 .
C20B C21B 1.3900 .
C20B H20B 0.9500 .
C21B C22B 1.3900 .
C21B H21B 0.9500 .
C22B H22B 0.9500 .

loop_
_geom_torsion_atom_site_label_1
_geom_torsion_atom_site_label_2
_geom_torsion_atom_site_label_3
_geom_torsion_atom_site_label_4
_geom_torsion
_geom_torsion_site_symmetry_1
_geom_torsion_site_symmetry_4
Zn1 Zn1 N1 C1 -9(6) 2 .
N1B Zn1 N1 C1 -32(16) 2 .
N2B Zn1 N1 C1 -166(4) 2 .
N1B Zn1 N1 C1 -87(5) . .
N2B Zn1 N1 C1 -8(4) . .
N3B Zn1 N1 C1 95(4) . .
N2 Zn1 N1 C1 -167(4) . .
N3B Zn1 N1 C1 83(4) 2 .
N3 Zn1 N1 C1 84(4) 2 .
N3 Zn1 N1 C1 95(4) . .
N2 Zn1 N1 C1 -9(4) 2 .
Zn1 Zn1 N1 C4 166(4) 2 .
N1B Zn1 N1 C4 143(21) 2 .
N2B Zn1 N1 C4 9(4) 2 .
N1B Zn1 N1 C4 87(5) . .
N2B Zn1 N1 C4 167(4) . .
N3B Zn1 N1 C4 -90(4) . .
N2 Zn1 N1 C4 7(4) . .
N3B Zn1 N1 C4 -102(4) 2 .
N3 Zn1 N1 C4 -101(4) 2 .
N3 Zn1 N1 C4 -91(4) . .
N2 Zn1 N1 C4 166(4) 2 .
N1B Zn1 N1 Zn1 -23(20) 2 2
N2B Zn1 N1 Zn1 -157(3) 2 2
N1B Zn1 N1 Zn1 -78(3) . 2
N2B Zn1 N1 Zn1 1(3) . 2
N3B Zn1 N1 Zn1 104(4) . 2
N2 Zn1 N1 Zn1 -158(3) . 2
N3B Zn1 N1 Zn1 92(4) 2 2
N3 Zn1 N1 Zn1 93(4) 2 2
N3 Zn1 N1 Zn1 104(4) . 2
N2 Zn1 N1 Zn1 0(3) 2 2
C4 N1 C1 C10B -176(5) . .
Zn1 N1 C1 C10B 0(7) . .
Zn1 N1 C1 C10B -1(6) 2 .
C4 N1 C1 C2 5(5) . .
Zn1 N1 C1 C2 -180(3) . .
Zn1 N1 C1 C2 179(3) 2 .
N1 C1 C2 C3 -7(5) . .
C10B C1 C2 C3 173(4) . .
C1 C2 C3 C4 7(4) . .
C1 N1 C4 C5 -179(4) . .
Zn1 N1 C4 C5 5(7) . .
Zn1 N1 C4 C5 7(7) 2 .
C1 N1 C4 C3 -1(5) . .
Zn1 N1 C4 C3 -176(3) . .
Zn1 N1 C4 C3 -174(3) 2 .
C2 C3 C4 N1 -4(5) . .
C2 C3 C4 C5 175(4) . .
Zn1 Zn1 N2 C9 20(5) 2 .
N1B Zn1 N2 C9 177(4) 2 .
N2B Zn1 N2 C9 14(12) 2 .
N1B Zn1 N2 C9 23(4) . .
N2B Zn1 N2 C9 105(4) . .
N3B Zn1 N2 C9 -79(4) . .
N1 Zn1 N2 C9 -178(4) . .
N3B Zn1 N2 C9 -72(4) 2 .
N3 Zn1 N2 C9 -82(4) 2 .
N3 Zn1 N2 C9 -69(4) . .
N2 Zn1 N2 C9 84(6) 2 .
Zn1 Zn1 N2 C6 -180(4) 2 .
N1B Zn1 N2 C6 -23(4) 2 .
N2B Zn1 N2 C6 174(17) 2 .
N1B Zn1 N2 C6 -177(4) . .
N2B Zn1 N2 C6 -95(5) . .
N3B Zn1 N2 C6 81(4) . .
N1 Zn1 N2 C6 -18(4) . .
N3B Zn1 N2 C6 88(4) 2 .
N3 Zn1 N2 C6 78(4) 2 .
N3 Zn1 N2 C6 91(4) . .
N2 Zn1 N2 C6 -116(4) 2 .
N1B Zn1 N2 Zn1 156(3) 2 2
N2B Zn1 N2 Zn1 -6(16) 2 2
N1B Zn1 N2 Zn1 3(3) . 2
N2B Zn1 N2 Zn1 85(3) . 2
N3B Zn1 N2 Zn1 -99(3) . 2
N1 Zn1 N2 Zn1 162(3) . 2
N3B Zn1 N2 Zn1 -93(3) 2 2
N3 Zn1 N2 Zn1 -102(3) 2 2
N3 Zn1 N2 Zn1 -90(3) . 2
N2 Zn1 N2 Zn1 64.1(16) 2 2
N1 C4 C5 C6 -11(7) . .
C3 C4 C5 C6 170(5) . .
N1 C4 C5 C11 173(4) . .
C3 C4 C5 C11 -6(6) . .
C9 N2 C6 C5 -178(5) . .
Zn1 N2 C6 C5 19(7) . .
Zn1 N2 C6 C5 19(7) 2 .
C9 N2 C6 C7 -5(5) . .
Zn1 N2 C6 C7 -168(3) . .
Zn1 N2 C6 C7 -168(3) 2 .
C4 C5 C6 N2 -1(7) . .
C11 C5 C6 N2 175(4) . .
C4 C5 C6 C7 -173(4) . .
C11 C5 C6 C7 3(6) . .
N2 C6 C7 C8 6(5) . .
C5 C6 C7 C8 179(4) . .
C6 C7 C8 C9 -4(4) . .
C6 N2 C9 C10 178(5) . .
Zn1 N2 C9 C10 -19(7) . .
Zn1 N2 C9 C10 -16(6) 2 .
C6 N2 C9 C8 3(5) . .
Zn1 N2 C9 C8 167(3) . .
Zn1 N2 C9 C8 169(3) 2 .
C7 C8 C9 N2 0(5) . .
C7 C8 C9 C10 -174(4) . .
N2 C9 C10 C1B -5(8) . .
C8 C9 C10 C1B 168(5) . .
N2 C9 C10 C17 -166(4) . .
C8 C9 C10 C17 8(7) . .
C6 C5 C11 C12 121(3) . .
C4 C5 C11 C12 -63(4) . .
C6 C5 C11 C16 -60(4) . .
C4 C5 C11 C16 116(3) . .
C16 C11 C12 C13 0.0 . .
C5 C11 C12 C13 179.3(14) . .
C11 C12 C13 C14 0.0 . .
C12 C13 C14 C15 0.0 . .
C13 C14 C15 C16 0.0 . .
C14 C15 C16 C11 0.0 . .
C12 C11 C16 C15 0.0 . .
C5 C11 C16 C15 -179.3(14) . .
C1B C10 C17 C22 90(4) . .
C9 C10 C17 C22 -106(4) . .
C1B C10 C17 C18 -99(4) . .
C9 C10 C17 C18 65(5) . .
C22 C17 C18 C19 1(4) . .
C10 C17 C18 C19 -171(2) . .
C17 C18 C19 C20 2(4) . .
C18 C19 C20 C21 -5(4) . .
C19 C20 C21 C22 7(4) . .
C18 C17 C22 C21 1(4) . .
C10 C17 C22 C21 172(3) . .
C20 C21 C22 C17 -4(4) . .
Zn1 Zn1 N3 C27 -151(7) 2 .
N1B Zn1 N3 C27 75.2(16) 2 .
N2B Zn1 N3 C27 -30.9(15) 2 .
N1B Zn1 N3 C27 -110.6(10) . .
N2B Zn1 N3 C27 160.1(9) . .
N3B Zn1 N3 C27 65(6) . .
N1 Zn1 N3 C27 68.7(12) . .
N2 Zn1 N3 C27 -22.0(12) . .
N3B Zn1 N3 C27 144(6) 2 .
N3 Zn1 N3 C27 109(2) 2 .
N2 Zn1 N3 C27 167.5(10) 2 .
Zn1 Zn1 N3 C23 27(7) 2 .
N1B Zn1 N3 C23 -106.2(12) 2 .
N2B Zn1 N3 C23 147.7(9) 2 .
N1B Zn1 N3 C23 68.0(8) . .
N2B Zn1 N3 C23 -21.4(10) . .
N3B Zn1 N3 C23 -116(6) . .
N1 Zn1 N3 C23 -112.7(7) . .
N2 Zn1 N3 C23 156.6(6) . .
N3B Zn1 N3 C23 -38(6) 2 .
N3 Zn1 N3 C23 -72(2) 2 .
N2 Zn1 N3 C23 -13.9(13) 2 .
N1B Zn1 N3 Zn1 -133(8) 2 2
N2B Zn1 N3 Zn1 121(8) 2 2
N1B Zn1 N3 Zn1 41(7) . 2
N2B Zn1 N3 Zn1 -48(7) . 2
N3B Zn1 N3 Zn1 -143(10) . 2
N1 Zn1 N3 Zn1 -140(7) . 2
N2 Zn1 N3 Zn1 129(7) . 2
N3B Zn1 N3 Zn1 -65(9) 2 2
N3 Zn1 N3 Zn1 -99(7) 2 2
N2 Zn1 N3 Zn1 -41(7) 2 2
C27 N3 C23 C24 -5.8 . .
Zn1 N3 C23 C24 179.7(10) 2 .
Zn1 N3 C23 C24 175.5(10) . .
N3 C23 C24 C25 4.5 . .
C23 C24 C25 C26 -2.8 . .
C24 C25 C26 C27 3.0 . .
C23 N3 C27 C26 5.7 . .
Zn1 N3 C27 C26 179.1(11) 2 .
Zn1 N3 C27 C26 -175.6(10) . .
C25 C26 C27 N3 -4.8 . .
Zn1 Zn1 N3B C23B 52(8) 2 .
N1B Zn1 N3B C23B -82.2(19) 2 .
N2B Zn1 N3B C23B 173.4(16) 2 .
N1B Zn1 N3B C23B 92.6(16) . .
N2B Zn1 N3B C23B 1.1(19) . .
N1 Zn1 N3B C23B -88.3(16) . .
N2 Zn1 N3B C23B -177.6(14) . .
N3B Zn1 N3B C23B 29(8) 2 .
N3 Zn1 N3B C23B -15(6) 2 .
N3 Zn1 N3B C23B 88(7) . .
N2 Zn1 N3B C23B 9(2) 2 .
Zn1 Zn1 N3B C27B -110(7) 2 .
N1B Zn1 N3B C27B 116(2) 2 .
N2B Zn1 N3B C27B 12(2) 2 .
N1B Zn1 N3B C27B -69(2) . .
N2B Zn1 N3B C27B -160.4(17) . .
N1 Zn1 N3B C27B 110.2(18) . .
N2 Zn1 N3B C27B 21(2) . .
N3B Zn1 N3B C27B -133(10) 2 .
N3 Zn1 N3B C27B -177(8) 2 .
N3 Zn1 N3B C27B -73(6) . .
N2 Zn1 N3B C27B -152.8(18) 2 .
N1B Zn1 N3B Zn1 -134(8) 2 2
N2B Zn1 N3B Zn1 122(8) 2 2
N1B Zn1 N3B Zn1 41(7) . 2
N2B Zn1 N3B Zn1 -51(7) . 2
N1 Zn1 N3B Zn1 -140(8) . 2
N2 Zn1 N3B Zn1 131(8) . 2
N3B Zn1 N3B Zn1 -23(11) 2 2
N3 Zn1 N3B Zn1 -67(10) 2 2
N3 Zn1 N3B Zn1 37(10) . 2
N2 Zn1 N3B Zn1 -43(7) 2 2
C27B N3B C23B C24B 0.0 . .
Zn1 N3B C23B C24B -161(3) . .
Zn1 N3B C23B C24B -154(3) 2 .
N3B C23B C24B C25B 0.0 . .
C23B C24B C25B C26B 0.0 . .
C24B C25B C26B C27B 0.0 . .
C25B C26B C27B N3B 0.0 . .
C23B N3B C27B C26B 0.0 . .
Zn1 N3B C27B C26B 161(3) . .
Zn1 N3B C27B C26B 152(3) 2 .
Zn1 Zn1 N1B C1B 164(6) 2 .
N1B Zn1 N1B C1B -106(4) 2 .
N2B Zn1 N1B C1B -11(4) 2 .
N2B Zn1 N1B C1B -172(4) . .
N3B Zn1 N1B C1B 85(4) . .
N1 Zn1 N1B C1B -93(5) . .
N2 Zn1 N1B C1B -13(4) . .
N3B Zn1 N1B C1B 97(4) 2 .
N3 Zn1 N1B C1B 96(4) 2 .
N3 Zn1 N1B C1B 86(4) . .
N2 Zn1 N1B C1B -174(5) 2 .
Zn1 Zn1 N1B C4B -12(5) 2 .
N1B Zn1 N1B C4B 77(6) 2 .
N2B Zn1 N1B C4B 172(5) 2 .
N2B Zn1 N1B C4B 12(4) . .
N3B Zn1 N1B C4B -91(4) . .
N1 Zn1 N1B C4B 91(5) . .
N2 Zn1 N1B C4B 171(4) . .
N3B Zn1 N1B C4B -80(4) 2 .
N3 Zn1 N1B C4B -80(4) 2 .
N3 Zn1 N1B C4B -91(4) . .
N2 Zn1 N1B C4B 10(4) 2 .
N1B Zn1 N1B Zn1 89(6) 2 2
N2B Zn1 N1B Zn1 -175(4) 2 2
N2B Zn1 N1B Zn1 24(4) . 2
N3B Zn1 N1B Zn1 -79(3) . 2
N1 Zn1 N1B Zn1 103(5) . 2
N2 Zn1 N1B Zn1 -177(4) . 2
N3B Zn1 N1B Zn1 -67(3) 2 2
N3 Zn1 N1B Zn1 -68(3) 2 2
N3 Zn1 N1B Zn1 -79(3) . 2
N2 Zn1 N1B Zn1 22(4) 2 2
C4B N1B C1B C10 173(5) . .
Zn1 N1B C1B C10 -1(8) 2 .
Zn1 N1B C1B C10 -4(7) . .
C4B N1B C1B C2B -6(5) . .
Zn1 N1B C1B C2B 180(4) 2 .
Zn1 N1B C1B C2B 177(3) . .
C9 C10 C1B N1B 18(8) . .
C17 C10 C1B N1B -180(4) . .
C9 C10 C1B C2B -163(4) . .
C17 C10 C1B C2B -1(6) . .
N1B C1B C2B O2 -155(5) . .
C10 C1B C2B O2 25(9) . .
N1B C1B C2B C3B 6(5) . .
C10 C1B C2B C3B -173(5) . .
O2 C2B C3B O1 -18(4) . .
C1B C2B C3B O1 172(4) . .
O2 C2B C3B C4B 168(3) . .
C1B C2B C3B C4B -3(4) . .
C1B N1B C4B C5B 179(5) . .
Zn1 N1B C4B C5B -5(7) 2 .
Zn1 N1B C4B C5B -4(7) . .
C1B N1B C4B C3B 4(5) . .
Zn1 N1B C4B C3B 179(3) 2 .
Zn1 N1B C4B C3B -179(3) . .
O1 C3B C4B N1B -173(6) . .
C2B C3B C4B N1B 0(5) . .
O1 C3B C4B C5B 12(9) . .
C2B C3B C4B C5B -176(4) . .
Zn1 Zn1 N2B C9B -163(4) 2 .
N1B Zn1 N2B C9B 21(4) 2 .
N2B Zn1 N2B C9B 119(4) 2 .
N1B Zn1 N2B C9B 177(4) . .
N3B Zn1 N2B C9B -81(4) . .
N1 Zn1 N2B C9B 18(4) . .
N2 Zn1 N2B C9B 95(4) . .
N3B Zn1 N2B C9B -87(4) 2 .
N3 Zn1 N2B C9B -78(3) 2 .
N3 Zn1 N2B C9B -90(3) . .
N2 Zn1 N2B C9B -169(18) 2 .
Zn1 Zn1 N2B C6B 0(3) 2 .
N1B Zn1 N2B C6B -176(4) 2 .
N2B Zn1 N2B C6B -78(5) 2 .
N1B Zn1 N2B C6B -20(3) . .
N3B Zn1 N2B C6B 82(3) . .
N1 Zn1 N2B C6B -179(3) . .
N2 Zn1 N2B C6B -102(4) . .
N3B Zn1 N2B C6B 76(3) 2 .
N3 Zn1 N2B C6B 85(3) 2 .
N3 Zn1 N2B C6B 73(3) . .
N2 Zn1 N2B C6B -6(14) 2 .
N1B Zn1 N2B Zn1 -176(3) 2 2
N2B Zn1 N2B Zn1 -78(5) 2 2
N1B Zn1 N2B Zn1 -20(3) . 2
N3B Zn1 N2B Zn1 81(2) . 2
N1 Zn1 N2B Zn1 -179(2) . 2
N2 Zn1 N2B Zn1 -102(4) . 2
N3B Zn1 N2B Zn1 75(2) 2 2
N3 Zn1 N2B Zn1 84.7(18) 2 2
N3 Zn1 N2B Zn1 72.2(17) . 2
N2 Zn1 N2B Zn1 -6(15) 2 2
N1B C4B C5B C6B -2(7) . .
C3B C4B C5B C6B 173(4) . .
N1B C4B C5B C11B 176(4) . .
C3B C4B C5B C11B -9(6) . .
C9B N2B C6B C5B -172(4) . .
Zn1 N2B C6B C5B 22(5) 2 .
Zn1 N2B C6B C5B 22(5) . .
C9B N2B C6B C7B 10(4) . .
Zn1 N2B C6B C7B -156(2) 2 .
Zn1 N2B C6B C7B -156(2) . .
C4B C5B C6B N2B -8(6) . .
C11B C5B C6B N2B 174(4) . .
C4B C5B C6B C7B 170(4) . .
C11B C5B C6B C7B -8(5) . .
N2B C6B C7B C8B -6(4) . .
C5B C6B C7B C8B 176(3) . .
C6B C7B C8B C9B 0(3) . .
C6B N2B C9B C10B 173(4) . .
Zn1 N2B C9B C10B -25(7) 2 .
Zn1 N2B C9B C10B -22(6) . .
C6B N2B C9B C8B -10(4) . .
Zn1 N2B C9B C8B 153(3) 2 .
Zn1 N2B C9B C8B 156(3) . .
C7B C8B C9B N2B 6(4) . .
C7B C8B C9B C10B -176(4) . .
N1 C1 C10B C9B 3(7) . .
C2 C1 C10B C9B -178(4) . .
N1 C1 C10B C17B -173(4) . .
C2 C1 C10B C17B 6(6) . .
N2B C9B C10B C1 9(7) . .
C8B C9B C10B C1 -169(4) . .
N2B C9B C10B C17B -175(4) . .
C8B C9B C10B C17B 8(5) . .
C6B C5B C11B C12B 127(3) . .
C4B C5B C11B C12B -51(4) . .
C6B C5B C11B C16B -53(4) . .
C4B C5B C11B C16B 129(3) . .
C16B C11B C12B C13B 0.0 . .
C5B C11B C12B C13B 179.9(18) . .
C11B C12B C13B C14B 0.0 . .
C12B C13B C14B C15B 0.0 . .
C13B C14B C15B C16B 0.0 . .
C14B C15B C16B C11B 0.0 . .
C12B C11B C16B C15B 0.0 . .
C5B C11B C16B C15B -179.9(18) . .
C1 C10B C17B C18B -131(4) . .
C9B C10B C17B C18B 53(3) . .
C1 C10B C17B C22B 46(4) . .
C9B C10B C17B C22B -130(3) . .
C22B C17B C18B C19B 0.0 . .
C10B C17B C18B C19B 176.6(19) . .
C17B C18B C19B C20B 0.0 . .
C18B C19B C20B C21B 0.0 . .
C19B C20B C21B C22B 0.0 . .
C20B C21B C22B C17B 0.0 . .
C18B C17B C22B C21B 0.0 . .
C10B C17B C22B C21B -176.7(19) . .
